data_7118467
loop_
_publ_author_name
'Dey, Mamon'
'Dutta, Snigdha'
'Sarma, Bipul'
'Deka, Ramesh Ch.'
'Gogoi, Nayanmoni'

_publ_section_title
;
 Modulation of the coordination environment: a convenient approach to
 tailor magnetic anisotropy in seven coordinate Co(II) complexes
;
_journal_coden_ASTM CHCOFS
_journal_issue 4
_journal_name_full
;
 Chemical Communications (Cambridge, United Kingdom)
;
_journal_page_first 753
_journal_page_last 756
_journal_paper_doi 10.1039/c5cc07397a
_journal_volume 52
_journal_year 2016
_chemical_formula_sum 'C25 H21 Co N7 O5 S2'
_chemical_formula_weight 622.54
_space_group_IT_number 19
_symmetry_cell_setting orthorhombic
_symmetry_space_group_name_Hall 'P 2ac 2ab'
_symmetry_space_group_name_H-M 'P 21 21 21'
_atom_sites_solution_hydrogens geom
_atom_sites_solution_primary direct
_atom_sites_solution_secondary difmap
_audit_creation_method SHELXL-97
_audit_update_record
;
2015-08-31 deposited with the CCDC.
2015-11-06 downloaded from the CCDC.
;
_cell_angle_alpha 90.00
_cell_angle_beta 90.00
_cell_angle_gamma 90.00
_cell_formula_units_Z 4
_cell_length_a 10.692(2)
_cell_length_b 11.464(2)
_cell_length_c 24.031(5)
_cell_measurement_reflns_used 6073
_cell_measurement_temperature 100(2)
_cell_measurement_theta_max 26.99
_cell_measurement_theta_min 2.46
_cell_volume 2945.6(10)
_computing_cell_refinement 'Bruker SAINT'
_computing_data_collection 'Bruker APEX2'
_computing_data_reduction 'Bruker SAINT'
_computing_molecular_graphics 'Bruker SHELXTL'
_computing_publication_material 'Bruker SHELXTL'
_computing_structure_refinement 'SHELXL-97 (Sheldrick, 2008)'
_computing_structure_solution 'SHELXS-97 (Sheldrick, 2008)'
_diffrn_ambient_temperature 100(2)
_diffrn_measured_fraction_theta_full 0.999
_diffrn_measured_fraction_theta_max 0.999
_diffrn_measurement_device_type 'Bruker APEX-II CCD'
_diffrn_measurement_method '\f and \w scans'
_diffrn_radiation_monochromator graphite
_diffrn_radiation_source 'fine-focus sealed tube'
_diffrn_radiation_type MoK\a
_diffrn_radiation_wavelength 0.71073
_diffrn_reflns_av_R_equivalents 0.0224
_diffrn_reflns_av_sigmaI/netI 0.0412
_diffrn_reflns_limit_h_max 12
_diffrn_reflns_limit_h_min -13
_diffrn_reflns_limit_k_max 14
_diffrn_reflns_limit_k_min -8
_diffrn_reflns_limit_l_max 27
_diffrn_reflns_limit_l_min -29
_diffrn_reflns_number 13288
_diffrn_reflns_theta_full 26.00
_diffrn_reflns_theta_max 26.00
_diffrn_reflns_theta_min 1.97
_exptl_absorpt_coefficient_mu 0.771
_exptl_absorpt_correction_T_max 0.9200
_exptl_absorpt_correction_T_min 0.8307
_exptl_absorpt_correction_type multi-scan
_exptl_absorpt_process_details SADABS
_exptl_crystal_colour orange
_exptl_crystal_density_diffrn 1.404
_exptl_crystal_density_method 'not measured'
_exptl_crystal_description block
_exptl_crystal_F_000 1276
_exptl_crystal_preparation 'Magnetic properties'
_exptl_crystal_recrystallization_method 'Re-crystallisation from solvent: '
_exptl_crystal_size_max 0.25
_exptl_crystal_size_mid 0.17
_exptl_crystal_size_min 0.11
_refine_diff_density_max 0.510
_refine_diff_density_min -0.364
_refine_diff_density_rms 0.134
_refine_ls_abs_structure_details 'Flack H D (1983), Acta Cryst. A39, 876-881'
_refine_ls_abs_structure_Flack 0.015(14)
_refine_ls_extinction_coef 0.0143(11)
_refine_ls_extinction_expression Fc^*^=kFc[1+0.001xFc^2^\l^3^/sin(2\q)]^-1/4^
_refine_ls_extinction_method SHELXL
_refine_ls_goodness_of_fit_ref 1.100
_refine_ls_hydrogen_treatment mixed
_refine_ls_matrix_type full
_refine_ls_number_parameters 370
_refine_ls_number_reflns 5758
_refine_ls_number_restraints 2
_refine_ls_restrained_S_all 1.103
_refine_ls_R_factor_all 0.0443
_refine_ls_R_factor_gt 0.0370
_refine_ls_shift/su_max 0.002
_refine_ls_shift/su_mean 0.000
_refine_ls_structure_factor_coef Fsqd
_refine_ls_weighting_details 'calc w=1/[\s^2^(Fo^2^)+(0.0645P)^2^+0.0000P] where P=(Fo^2^+2Fc^2^)/3'
_refine_ls_weighting_scheme calc
_refine_ls_wR_factor_gt 0.0938
_refine_ls_wR_factor_ref 0.1070
_reflns_number_gt 5193
_reflns_number_total 5758
_reflns_threshold_expression >2sigma(I)
_cod_duplicate_entry 7118228
_cod_data_source_file c5cc07397a2.cif
_cod_data_source_block md_21_0m
_cod_original_cell_volume 2945.6(11)
_cod_original_sg_symbol_H-M P2(1)2(1)2(1)
_cod_database_code 7118467

loop_
_symmetry_equiv_pos_as_xyz
'x, y, z'
'-x+1/2, -y, z+1/2'
'-x, y+1/2, -z+1/2'
'x+1/2, -y+1/2, -z'

loop_
_atom_site_label
_atom_site_type_symbol
_atom_site_fract_x
_atom_site_fract_y
_atom_site_fract_z
_atom_site_U_iso_or_equiv
_atom_site_adp_type
_atom_site_occupancy
_atom_site_symmetry_multiplicity
_atom_site_calc_flag
_atom_site_refinement_flags
_atom_site_disorder_assembly
_atom_site_disorder_group
O3 O 0.2894(3) 0.1498(3) 0.45388(11) 0.0760(9) Uani 1 1 d . . .
O4 O 0.3877(5) 0.3739(3) 0.30091(16) 0.1081(13) Uani 1 1 d . . .
O6 O 0.2086(4) 0.3209(3) 0.37884(17) 0.0969(11) Uani 1 1 d . . .
H5A H -0.083(3) 0.662(3) 0.6925(14) 0.040(9) Uiso 1 1 d . . .
C1 C 0.3824(3) 0.4814(3) 0.59594(12) 0.0374(6) Uani 1 1 d . . .
C2 C 0.4920(3) 0.5479(3) 0.59386(16) 0.0512(9) Uani 1 1 d . . .
H2 H 0.5649 0.5181 0.5782 0.061 Uiso 1 1 calc R . .
C3 C 0.4885(4) 0.6600(3) 0.61590(19) 0.0617(11) Uani 1 1 d . . .
H3 H 0.5602 0.7060 0.6154 0.074 Uiso 1 1 calc R . .
C4 C 0.3791(4) 0.7035(3) 0.63853(16) 0.0556(9) Uani 1 1 d . . .
H4 H 0.3762 0.7790 0.6527 0.067 Uiso 1 1 calc R . .
C5 C 0.2734(3) 0.6327(3) 0.63985(12) 0.0390(7) Uani 1 1 d . . .
C6 C 0.1504(3) 0.6658(3) 0.66357(13) 0.0399(8) Uani 1 1 d . . .
C7 C 0.3710(3) 0.3602(3) 0.57487(12) 0.0388(7) Uani 1 1 d . . .
C8 C 0.1297(4) 0.7849(3) 0.68758(16) 0.0569(9) Uani 1 1 d . . .
H8A H 0.0454 0.7909 0.7010 0.085 Uiso 1 1 calc R . .
H8B H 0.1436 0.8427 0.6593 0.085 Uiso 1 1 calc R . .
H8C H 0.1869 0.7974 0.7178 0.085 Uiso 1 1 calc R . .
C9 C 0.4768(3) 0.2984(3) 0.54633(18) 0.0590(10) Uani 1 1 d . . .
H9A H 0.4506 0.2212 0.5360 0.088 Uiso 1 1 calc R . .
H9B H 0.5470 0.2934 0.5711 0.088 Uiso 1 1 calc R . .
H9C H 0.5005 0.3409 0.5136 0.088 Uiso 1 1 calc R . .
C10 C 0.1281(3) 0.1579(2) 0.58521(12) 0.0355(6) Uani 1 1 d D . .
C11 C 0.0981(3) 0.0361(3) 0.56772(12) 0.0408(7) Uani 1 1 d . . .
C12 C -0.0275(4) 0.0005(3) 0.56692(14) 0.0506(9) Uani 1 1 d . . .
H12 H -0.0898 0.0528 0.5773 0.061 Uiso 1 1 calc R . .
C13 C -0.0598(5) -0.1114(3) 0.55085(16) 0.0651(11) Uani 1 1 d . . .
H13 H -0.1435 -0.1336 0.5503 0.078 Uiso 1 1 calc R . .
C14 C 0.0314(5) -0.1904(4) 0.53568(17) 0.0723(13) Uani 1 1 d . . .
H14 H 0.0099 -0.2658 0.5251 0.087 Uiso 1 1 calc R . .
C15 C 0.1571(5) -0.1554(3) 0.53646(17) 0.0696(13) Uani 1 1 d . . .
H15 H 0.2190 -0.2081 0.5262 0.083 Uiso 1 1 calc R . .
C16 C 0.1903(4) -0.0437(3) 0.55223(15) 0.0529(9) Uani 1 1 d . . .
H16 H 0.2740 -0.0218 0.5525 0.063 Uiso 1 1 calc R . .
C17 C -0.1173(3) 0.4940(2) 0.68458(11) 0.0350(6) Uani 1 1 d . . .
C18 C -0.2391(3) 0.4983(3) 0.71556(12) 0.0379(7) Uani 1 1 d . . .
C19 C -0.2544(4) 0.5733(3) 0.76111(15) 0.0535(9) Uani 1 1 d . . .
H19 H -0.1905 0.6236 0.7717 0.064 Uiso 1 1 calc R . .
C20 C -0.3666(5) 0.5712(4) 0.79019(19) 0.0726(12) Uani 1 1 d . . .
H20 H -0.3779 0.6206 0.8205 0.087 Uiso 1 1 calc R . .
C21 C -0.4610(4) 0.4970(4) 0.77470(18) 0.0716(12) Uani 1 1 d . . .
H21 H -0.5359 0.4971 0.7943 0.086 Uiso 1 1 calc R . .
C22 C -0.4456(4) 0.4213(4) 0.72978(17) 0.0660(11) Uani 1 1 d . . .
H22 H -0.5097 0.3708 0.7195 0.079 Uiso 1 1 calc R . .
C23 C -0.3332(3) 0.4221(3) 0.70046(14) 0.0497(8) Uani 1 1 d . . .
H23 H -0.3216 0.3714 0.6707 0.060 Uiso 1 1 calc R . .
C25 C 0.2008(3) 0.3569(3) 0.75431(13) 0.0394(7) Uani 1 1 d . . .
C26 C 0.0540(3) 0.4909(3) 0.50340(13) 0.0386(7) Uani 1 1 d . . .
N1 N 0.2769(2) 0.5234(2) 0.61886(10) 0.0357(6) Uani 1 1 d . . .
N2 N 0.2640(2) 0.3145(2) 0.58460(10) 0.0352(6) Uani 1 1 d . . .
N3 N 0.2383(2) 0.2024(2) 0.56706(11) 0.0374(6) Uani 1 1 d D . .
N4 N 0.0706(2) 0.5821(2) 0.66189(10) 0.0374(6) Uani 1 1 d . . .
N5 N -0.0474(3) 0.5941(2) 0.68384(11) 0.0417(6) Uani 1 1 d . . .
N6 N 0.1801(3) 0.3617(2) 0.70684(11) 0.0454(6) Uani 1 1 d . . .
N7 N 0.0468(3) 0.4560(2) 0.54875(11) 0.0444(6) Uani 1 1 d . . .
O1 O 0.0584(2) 0.21645(19) 0.61565(9) 0.0445(6) Uani 1 1 d . . .
O2 O -0.0786(2) 0.40397(19) 0.66238(9) 0.0416(5) Uani 1 1 d . . .
S1 S 0.06071(13) 0.54185(9) 0.43993(4) 0.0659(3) Uani 1 1 d . . .
S2 S 0.22756(11) 0.34815(10) 0.82140(4) 0.0603(3) Uani 1 1 d . . .
Co1 Co 0.11517(4) 0.40831(3) 0.628385(15) 0.03175(13) Uani 1 1 d . . .
H3A H 0.278(4) 0.167(4) 0.5388(15) 0.099(17) Uiso 1 1 d D . .

loop_
_atom_site_aniso_label
_atom_site_aniso_U_11
_atom_site_aniso_U_22
_atom_site_aniso_U_33
_atom_site_aniso_U_23
_atom_site_aniso_U_13
_atom_site_aniso_U_12
O3 0.0519(16) 0.123(3) 0.0529(15) -0.0056(16) 0.0100(12) 0.0235(18)
O4 0.151(4) 0.095(3) 0.079(2) -0.0021(19) -0.026(2) 0.032(3)
O6 0.113(3) 0.070(2) 0.108(3) -0.009(2) 0.021(2) 0.007(2)
C1 0.0351(16) 0.0397(16) 0.0374(15) 0.0087(12) -0.0050(13) -0.0080(15)
C2 0.0371(19) 0.0498(19) 0.067(2) 0.0091(17) 0.0003(16) -0.0066(17)
C3 0.044(2) 0.053(2) 0.088(3) 0.009(2) -0.0031(19) -0.0255(19)
C4 0.054(2) 0.0427(18) 0.070(2) -0.0002(16) -0.0073(19) -0.0151(18)
C5 0.0412(17) 0.0350(15) 0.0409(17) 0.0051(13) -0.0050(13) -0.0093(14)
C6 0.054(2) 0.0307(15) 0.0346(16) -0.0022(12) -0.0037(13) -0.0064(15)
C7 0.0346(16) 0.0404(15) 0.0412(16) 0.0091(13) 0.0013(13) 0.0017(15)
C8 0.070(3) 0.0392(18) 0.062(2) -0.0116(16) 0.0020(19) -0.0158(19)
C9 0.0362(19) 0.054(2) 0.087(3) 0.006(2) 0.0159(18) 0.0041(17)
C10 0.0385(16) 0.0323(14) 0.0359(14) -0.0026(12) 0.0027(13) 0.0032(14)
C11 0.052(2) 0.0326(15) 0.0373(16) -0.0022(12) 0.0060(14) -0.0025(15)
C12 0.060(2) 0.0423(18) 0.0492(19) -0.0090(15) 0.0149(16) -0.0135(17)
C13 0.087(3) 0.053(2) 0.056(2) -0.0140(18) 0.014(2) -0.024(2)
C14 0.120(4) 0.040(2) 0.057(2) -0.0136(18) 0.005(2) -0.013(2)
C15 0.110(4) 0.038(2) 0.061(2) -0.0081(17) 0.013(2) 0.017(2)
C16 0.061(2) 0.0449(19) 0.053(2) -0.0032(16) 0.0085(16) 0.0085(18)
C17 0.0395(16) 0.0320(14) 0.0335(14) 0.0009(11) -0.0020(13) -0.0007(14)
C18 0.0395(17) 0.0358(15) 0.0386(16) 0.0029(13) 0.0048(12) 0.0039(14)
C19 0.065(2) 0.0404(19) 0.055(2) -0.0043(16) 0.0174(17) -0.0032(18)
C20 0.091(3) 0.060(2) 0.067(3) -0.005(2) 0.040(2) -0.002(3)
C21 0.059(3) 0.080(3) 0.076(3) 0.007(2) 0.032(2) 0.005(2)
C22 0.047(2) 0.081(3) 0.070(3) 0.006(2) 0.0048(18) -0.015(2)
C23 0.0499(19) 0.053(2) 0.0457(18) -0.0018(16) 0.0025(14) -0.0059(18)
C25 0.0400(17) 0.0329(15) 0.0454(18) 0.0012(13) 0.0030(13) -0.0036(14)
C26 0.0403(17) 0.0349(16) 0.0405(17) -0.0030(13) -0.0039(13) -0.0026(14)
N1 0.0359(14) 0.0332(13) 0.0378(14) 0.0028(11) -0.0019(11) -0.0056(11)
N2 0.0323(13) 0.0343(13) 0.0390(13) 0.0006(10) 0.0032(10) -0.0025(11)
N3 0.0382(14) 0.0321(13) 0.0419(14) -0.0035(11) 0.0076(11) -0.0002(11)
N4 0.0414(14) 0.0334(13) 0.0375(13) 0.0008(11) 0.0013(10) -0.0047(12)
N5 0.0452(15) 0.0299(13) 0.0501(15) -0.0045(12) 0.0097(12) 0.0019(13)
N6 0.0547(17) 0.0425(15) 0.0390(15) 0.0041(12) -0.0042(12) -0.0002(14)
N7 0.0458(16) 0.0462(15) 0.0411(15) -0.0023(12) -0.0035(12) -0.0052(13)
O1 0.0450(12) 0.0359(11) 0.0526(14) -0.0099(10) 0.0176(10) -0.0061(11)
O2 0.0419(12) 0.0341(11) 0.0487(12) -0.0085(10) 0.0049(9) -0.0019(10)
S1 0.1027(8) 0.0523(5) 0.0429(5) 0.0093(4) 0.0068(5) 0.0067(6)
S2 0.0773(7) 0.0676(6) 0.0359(4) 0.0025(4) -0.0025(4) -0.0099(5)
Co1 0.0334(2) 0.0291(2) 0.0328(2) -0.00149(16) 0.00108(15) -0.00338(17)

loop_
_atom_type_symbol
_atom_type_description
_atom_type_scat_dispersion_real
_atom_type_scat_dispersion_imag
_atom_type_scat_source
C C 0.0033 0.0016 'International Tables Vol C Tables 4.2.6.8 and 6.1.1.4'
H H 0.0000 0.0000 'International Tables Vol C Tables 4.2.6.8 and 6.1.1.4'
N N 0.0061 0.0033 'International Tables Vol C Tables 4.2.6.8 and 6.1.1.4'
O O 0.0106 0.0060 'International Tables Vol C Tables 4.2.6.8 and 6.1.1.4'
S S 0.1246 0.1234 'International Tables Vol C Tables 4.2.6.8 and 6.1.1.4'
Co Co 0.3494 0.9721 'International Tables Vol C Tables 4.2.6.8 and 6.1.1.4'

loop_
_geom_angle_atom_site_label_1
_geom_angle_atom_site_label_2
_geom_angle_atom_site_label_3
_geom_angle
_geom_angle_site_symmetry_1
_geom_angle_site_symmetry_3
N1 C1 C2 121.5(3) . .
N1 C1 C7 114.0(3) . .
C2 C1 C7 124.5(3) . .
C3 C2 C1 117.9(4) . .
C3 C2 H2 121.1 . .
C1 C2 H2 121.1 . .
C4 C3 C2 120.4(3) . .
C4 C3 H3 119.8 . .
C2 C3 H3 119.8 . .
C3 C4 C5 119.1(3) . .
C3 C4 H4 120.5 . .
C5 C4 H4 120.5 . .
N1 C5 C4 120.7(3) . .
N1 C5 C6 113.9(3) . .
C4 C5 C6 125.4(3) . .
N4 C6 C5 112.7(3) . .
N4 C6 C8 126.5(3) . .
C5 C6 C8 120.8(3) . .
N2 C7 C1 113.2(3) . .
N2 C7 C9 124.3(3) . .
C1 C7 C9 122.5(3) . .
C6 C8 H8A 109.5 . .
C6 C8 H8B 109.5 . .
H8A C8 H8B 109.5 . .
C6 C8 H8C 109.5 . .
H8A C8 H8C 109.5 . .
H8B C8 H8C 109.5 . .
C7 C9 H9A 109.5 . .
C7 C9 H9B 109.5 . .
H9A C9 H9B 109.5 . .
C7 C9 H9C 109.5 . .
H9A C9 H9C 109.5 . .
H9B C9 H9C 109.5 . .
O1 C10 N3 120.5(3) . .
O1 C10 C11 122.8(3) . .
N3 C10 C11 116.7(3) . .
C16 C11 C12 118.8(3) . .
C16 C11 C10 122.4(3) . .
C12 C11 C10 118.8(3) . .
C13 C12 C11 120.8(4) . .
C13 C12 H12 119.6 . .
C11 C12 H12 119.6 . .
C14 C13 C12 120.4(4) . .
C14 C13 H13 119.8 . .
C12 C13 H13 119.8 . .
C13 C14 C15 119.1(4) . .
C13 C14 H14 120.5 . .
C15 C14 H14 120.5 . .
C16 C15 C14 121.0(4) . .
C16 C15 H15 119.5 . .
C14 C15 H15 119.5 . .
C15 C16 C11 119.9(4) . .
C15 C16 H16 120.0 . .
C11 C16 H16 120.0 . .
O2 C17 N5 120.8(3) . .
O2 C17 C18 122.2(3) . .
N5 C17 C18 116.9(3) . .
C23 C18 C19 120.5(3) . .
C23 C18 C17 118.8(3) . .
C19 C18 C17 120.6(3) . .
C20 C19 C18 118.9(4) . .
C20 C19 H19 120.5 . .
C18 C19 H19 120.5 . .
C21 C20 C19 120.6(4) . .
C21 C20 H20 119.7 . .
C19 C20 H20 119.7 . .
C20 C21 C22 120.6(4) . .
C20 C21 H21 119.7 . .
C22 C21 H21 119.7 . .
C23 C22 C21 119.3(4) . .
C23 C22 H22 120.4 . .
C21 C22 H22 120.4 . .
C18 C23 C22 120.0(4) . .
C18 C23 H23 120.0 . .
C22 C23 H23 120.0 . .
N6 C25 S2 178.8(3) . .
N7 C26 S1 178.6(3) . .
C1 N1 C5 120.5(3) . .
C1 N1 Co1 119.33(19) . .
C5 N1 Co1 119.9(2) . .
C7 N2 N3 120.2(3) . .
C7 N2 Co1 122.4(2) . .
N3 N2 Co1 117.36(18) . .
C10 N3 N2 115.2(2) . .
C10 N3 H3A 119(3) . .
N2 N3 H3A 124(3) . .
C6 N4 N5 121.5(3) . .
C6 N4 Co1 123.0(2) . .
N5 N4 Co1 115.5(2) . .
C17 N5 N4 115.0(3) . .
C17 N5 H5A 120(2) . .
N4 N5 H5A 125(2) . .
C25 N6 Co1 164.8(3) . .
C26 N7 Co1 155.7(3) . .
C10 O1 Co1 115.9(2) . .
C17 O2 Co1 116.8(2) . .
N6 Co1 N7 179.33(12) . .
N6 Co1 N1 89.20(10) . .
N7 Co1 N1 91.29(10) . .
N6 Co1 N2 93.84(11) . .
N7 Co1 N2 86.75(10) . .
N1 Co1 N2 70.83(9) . .
N6 Co1 N4 88.45(10) . .
N7 Co1 N4 91.28(10) . .
N1 Co1 N4 70.33(10) . .
N2 Co1 N4 141.05(9) . .
N6 Co1 O2 88.40(10) . .
N7 Co1 O2 90.93(10) . .
N1 Co1 O2 141.92(9) . .
N2 Co1 O2 147.24(9) . .
N4 Co1 O2 71.62(9) . .
N6 Co1 O1 87.88(10) . .
N7 Co1 O1 92.03(10) . .
N1 Co1 O1 140.44(9) . .
N2 Co1 O1 70.03(9) . .
N4 Co1 O1 148.90(9) . .
O2 Co1 O1 77.41(8) . .

loop_
_geom_bond_atom_site_label_1
_geom_bond_atom_site_label_2
_geom_bond_distance
_geom_bond_site_symmetry_2
C1 N1 1.344(4) .
C1 C2 1.400(5) .
C1 C7 1.484(4) .
C2 C3 1.390(6) .
C2 H2 0.9300 .
C3 C4 1.383(6) .
C3 H3 0.9300 .
C4 C5 1.391(5) .
C4 H4 0.9300 .
C5 N1 1.351(4) .
C5 C6 1.483(5) .
C6 N4 1.285(4) .
C6 C8 1.498(5) .
C7 N2 1.280(4) .
C7 C9 1.501(5) .
C8 H8A 0.9600 .
C8 H8B 0.9600 .
C8 H8C 0.9600 .
C9 H9A 0.9600 .
C9 H9B 0.9600 .
C9 H9C 0.9600 .
C10 O1 1.242(4) .
C10 N3 1.356(4) .
C10 C11 1.493(4) .
C11 C16 1.396(5) .
C11 C12 1.403(5) .
C12 C13 1.384(5) .
C12 H12 0.9300 .
C13 C14 1.379(6) .
C13 H13 0.9300 .
C14 C15 1.402(7) .
C14 H14 0.9300 .
C15 C16 1.381(6) .
C15 H15 0.9300 .
C16 H16 0.9300 .
C17 O2 1.233(4) .
C17 N5 1.369(4) .
C17 C18 1.501(5) .
C18 C23 1.381(5) .
C18 C19 1.402(5) .
C19 C20 1.389(6) .
C19 H19 0.9300 .
C20 C21 1.372(7) .
C20 H20 0.9300 .
C21 C22 1.395(6) .
C21 H21 0.9300 .
C22 C23 1.393(5) .
C22 H22 0.9300 .
C23 H23 0.9300 .
C25 N6 1.163(4) .
C25 S2 1.641(3) .
C26 N7 1.164(4) .
C26 S1 1.635(3) .
N1 Co1 2.187(2) .
N2 N3 1.380(4) .
N2 Co1 2.190(3) .
N3 H3A 0.896(19) .
N4 N5 1.374(4) .
N4 Co1 2.200(3) .
N5 H5A 0.89(4) .
N6 Co1 2.079(3) .
N7 Co1 2.120(3) .
O1 Co1 2.302(2) .
O2 Co1 2.228(2) .

loop_
_geom_torsion_atom_site_label_1
_geom_torsion_atom_site_label_2
_geom_torsion_atom_site_label_3
_geom_torsion_atom_site_label_4
_geom_torsion
_geom_torsion_site_symmetry_1
_geom_torsion_site_symmetry_2
_geom_torsion_site_symmetry_3
_geom_torsion_site_symmetry_4
N1 C1 C2 C3 -0.6(5) . . . .
C7 C1 C2 C3 -179.3(3) . . . .
C1 C2 C3 C4 -0.6(6) . . . .
C2 C3 C4 C5 1.2(6) . . . .
C3 C4 C5 N1 -0.7(5) . . . .
C3 C4 C5 C6 178.8(3) . . . .
N1 C5 C6 N4 2.8(4) . . . .
C4 C5 C6 N4 -176.7(3) . . . .
N1 C5 C6 C8 -178.8(3) . . . .
C4 C5 C6 C8 1.7(5) . . . .
N1 C1 C7 N2 -3.2(4) . . . .
C2 C1 C7 N2 175.7(3) . . . .
N1 C1 C7 C9 178.2(3) . . . .
C2 C1 C7 C9 -3.0(5) . . . .
O1 C10 C11 C16 -155.4(3) . . . .
N3 C10 C11 C16 23.3(4) . . . .
O1 C10 C11 C12 24.4(5) . . . .
N3 C10 C11 C12 -156.8(3) . . . .
C16 C11 C12 C13 -0.3(5) . . . .
C10 C11 C12 C13 179.8(3) . . . .
C11 C12 C13 C14 0.5(6) . . . .
C12 C13 C14 C15 -0.4(6) . . . .
C13 C14 C15 C16 0.1(6) . . . .
C14 C15 C16 C11 0.0(6) . . . .
C12 C11 C16 C15 0.1(5) . . . .
C10 C11 C16 C15 179.9(3) . . . .
O2 C17 C18 C23 -28.0(5) . . . .
N5 C17 C18 C23 154.6(3) . . . .
O2 C17 C18 C19 148.2(3) . . . .
N5 C17 C18 C19 -29.1(4) . . . .
C23 C18 C19 C20 -1.1(5) . . . .
C17 C18 C19 C20 -177.3(3) . . . .
C18 C19 C20 C21 0.1(7) . . . .
C19 C20 C21 C22 0.6(7) . . . .
C20 C21 C22 C23 -0.3(7) . . . .
C19 C18 C23 C22 1.5(5) . . . .
C17 C18 C23 C22 177.7(3) . . . .
C21 C22 C23 C18 -0.7(6) . . . .
C2 C1 N1 C5 1.1(4) . . . .
C7 C1 N1 C5 180.0(3) . . . .
C2 C1 N1 Co1 -173.7(2) . . . .
C7 C1 N1 Co1 5.1(3) . . . .
C4 C5 N1 C1 -0.5(4) . . . .
C6 C5 N1 C1 180.0(3) . . . .
C4 C5 N1 Co1 174.3(2) . . . .
C6 C5 N1 Co1 -5.3(3) . . . .
C1 C7 N2 N3 179.3(2) . . . .
C9 C7 N2 N3 -2.1(5) . . . .
C1 C7 N2 Co1 -0.2(3) . . . .
C9 C7 N2 Co1 178.4(3) . . . .
O1 C10 N3 N2 -0.4(4) . . . .
C11 C10 N3 N2 -179.1(2) . . . .
C7 N2 N3 C10 172.5(3) . . . .
Co1 N2 N3 C10 -7.9(3) . . . .
C5 C6 N4 N5 177.4(3) . . . .
C8 C6 N4 N5 -0.9(5) . . . .
C5 C6 N4 Co1 0.9(4) . . . .
C8 C6 N4 Co1 -177.4(3) . . . .
O2 C17 N5 N4 -6.1(4) . . . .
C18 C17 N5 N4 171.3(2) . . . .
C6 N4 N5 C17 -173.1(3) . . . .
Co1 N4 N5 C17 3.7(3) . . . .
S2 C25 N6 Co1 93(17) . . . .
S1 C26 N7 Co1 -138(12) . . . .
N3 C10 O1 Co1 8.0(4) . . . .
C11 C10 O1 Co1 -173.3(2) . . . .
N5 C17 O2 Co1 5.3(4) . . . .
C18 C17 O2 Co1 -171.9(2) . . . .
C25 N6 Co1 N7 -48(10) . . . .
C25 N6 Co1 N1 88.8(10) . . . .
C25 N6 Co1 N2 159.5(10) . . . .
C25 N6 Co1 N4 18.4(10) . . . .
C25 N6 Co1 O2 -53.2(10) . . . .
C25 N6 Co1 O1 -130.7(10) . . . .
C26 N7 Co1 N6 160(10) . . . .
C26 N7 Co1 N1 23.1(6) . . . .
C26 N7 Co1 N2 -47.6(6) . . . .
C26 N7 Co1 N4 93.5(6) . . . .
C26 N7 Co1 O2 165.1(6) . . . .
C26 N7 Co1 O1 -117.4(6) . . . .
C1 N1 Co1 N6 90.4(2) . . . .
C5 N1 Co1 N6 -84.4(2) . . . .
C1 N1 Co1 N7 -90.0(2) . . . .
C5 N1 Co1 N7 95.1(2) . . . .
C1 N1 Co1 N2 -3.9(2) . . . .
C5 N1 Co1 N2 -178.8(2) . . . .
C1 N1 Co1 N4 179.1(2) . . . .
C5 N1 Co1 N4 4.2(2) . . . .
C1 N1 Co1 O2 176.82(18) . . . .
C5 N1 Co1 O2 2.0(3) . . . .
C1 N1 Co1 O1 4.7(3) . . . .
C5 N1 Co1 O1 -170.13(19) . . . .
C7 N2 Co1 N6 -85.7(2) . . . .
N3 N2 Co1 N6 94.8(2) . . . .
C7 N2 Co1 N7 94.6(2) . . . .
N3 N2 Co1 N7 -84.9(2) . . . .
C7 N2 Co1 N1 2.1(2) . . . .
N3 N2 Co1 N1 -177.4(2) . . . .
C7 N2 Co1 N4 6.6(3) . . . .
N3 N2 Co1 N4 -172.95(18) . . . .
C7 N2 Co1 O2 -178.7(2) . . . .
N3 N2 Co1 O2 1.7(3) . . . .
C7 N2 Co1 O1 -172.0(3) . . . .
N3 N2 Co1 O1 8.41(19) . . . .
C6 N4 Co1 N6 87.0(2) . . . .
N5 N4 Co1 N6 -89.7(2) . . . .
C6 N4 Co1 N7 -93.6(2) . . . .
N5 N4 Co1 N7 89.7(2) . . . .
C6 N4 Co1 N1 -2.7(2) . . . .
N5 N4 Co1 N1 -179.4(2) . . . .
C6 N4 Co1 N2 -7.2(3) . . . .
N5 N4 Co1 N2 176.08(18) . . . .
C6 N4 Co1 O2 175.9(3) . . . .
N5 N4 Co1 O2 -0.89(18) . . . .
C6 N4 Co1 O1 170.4(2) . . . .
N5 N4 Co1 O1 -6.4(3) . . . .
C17 O2 Co1 N6 86.6(2) . . . .
C17 O2 Co1 N7 -93.3(2) . . . .
C17 O2 Co1 N1 -0.1(3) . . . .
C17 O2 Co1 N2 -178.8(2) . . . .
C17 O2 Co1 N4 -2.3(2) . . . .
C17 O2 Co1 O1 174.8(2) . . . .
C10 O1 Co1 N6 -103.6(2) . . . .
C10 O1 Co1 N7 77.1(2) . . . .
C10 O1 Co1 N1 -17.4(3) . . . .
C10 O1 Co1 N2 -8.7(2) . . . .
C10 O1 Co1 N4 172.9(2) . . . .
C10 O1 Co1 O2 167.6(2) . . . .
